data_4316266
loop_
_publ_author_name
'S\'onia Barroso'
'Pedro Ad\~ao'
'Filipe Madeira'
'M. Teresa Duarte'
'Jo\~ao Costa Pessoa'
'Ana M. Martins'

_publ_contact_author_address
;
 Centro de Qu\'imica Estrutural, Instituto Superior T\'ecnico, 
 Av. Rovisco Pais, 1049-001 Lisboa, Portugal. 
;
_publ_contact_author_email ana.martins@ist.utl.pt
_publ_contact_author_name 'Ana M. Martins'
_publ_section_title
;
 Vanadium Diaminebis(phenolate) Complexes: Syntheses, Structures, and
 Reactivity in Sulfoxidation Catalysis
;
_journal_name_full 'Inorganic Chemistry'
_journal_page_first 7452
_journal_page_last 7463
_journal_paper_doi 10.1021/ic1007704
_journal_volume 49
_journal_year 2010
_chemical_formula_moiety 'C37 H61 N2 O4 V'
_chemical_formula_sum 'C37 H61 N2 O4 V'
_chemical_formula_weight 648.82
_space_group_IT_number 61
_symmetry_cell_setting orthorhombic
_symmetry_Int_Tables_number 61
_symmetry_space_group_name_Hall '-P 2ac 2ab'
_symmetry_space_group_name_H-M 'P b c a'
_atom_sites_solution_hydrogens geom
_atom_sites_solution_primary direct
_atom_sites_solution_secondary difmap
_audit_creation_method SHELXL-97
_cell_angle_alpha 90.00
_cell_angle_beta 90.000(17)
_cell_angle_gamma 90.00
_cell_formula_units_Z 8
_cell_length_a 18.793(13)
_cell_length_b 12.942(9)
_cell_length_c 30.753(5)
_cell_measurement_reflns_used 979
_cell_measurement_temperature 150(2)
_cell_measurement_theta_max 25.13
_cell_measurement_theta_min 2.65
_cell_volume 7480(7)
_computing_cell_refinement 'Bruker SMART'
_computing_data_collection 'Bruker SMART'
_computing_data_reduction 'Bruker SAINT'
_computing_molecular_graphics 'Bruker SHELXTL'
_computing_publication_material 'BRUKER SHELXTL'
_computing_structure_refinement 'SHELXL-97 (Sheldrick, 1997)'
_computing_structure_solution 'SHELXS-97 (Sheldrick,1990)'
_diffrn_ambient_temperature 150(2)
_diffrn_measured_fraction_theta_full 0.996
_diffrn_measured_fraction_theta_max 0.996
_diffrn_measurement_device_type 'CCD area detector'
_diffrn_measurement_method 'phi and omega scans'
_diffrn_radiation_monochromator graphite
_diffrn_radiation_probe x-ray
_diffrn_radiation_type MoK\a
_diffrn_radiation_wavelength 0.71069
_diffrn_reflns_av_R_equivalents 0.3785
_diffrn_reflns_av_sigmaI/netI 0.2471
_diffrn_reflns_limit_h_max 22
_diffrn_reflns_limit_h_min -22
_diffrn_reflns_limit_k_max 15
_diffrn_reflns_limit_k_min -11
_diffrn_reflns_limit_l_max 36
_diffrn_reflns_limit_l_min -35
_diffrn_reflns_number 68709
_diffrn_reflns_theta_full 25.13
_diffrn_reflns_theta_max 25.13
_diffrn_reflns_theta_min 2.65
_diffrn_source 'fine-focus sealed tube'
_exptl_absorpt_coefficient_mu 0.303
_exptl_absorpt_correction_T_max 0.9880
_exptl_absorpt_correction_T_min 0.9645
_exptl_absorpt_correction_type multi-scan
_exptl_absorpt_process_details SADABS
_exptl_crystal_colour brown
_exptl_crystal_density_diffrn 1.152
_exptl_crystal_density_method 'not measured'
_exptl_crystal_description prism
_exptl_crystal_F_000 2816
_exptl_crystal_size_max 0.12
_exptl_crystal_size_mid 0.04
_exptl_crystal_size_min 0.04
_refine_diff_density_max 0.509
_refine_diff_density_min -0.404
_refine_diff_density_rms 0.076
_refine_ls_extinction_expression Fc^*^=kFc[1+0.001xFc^2^\l^3^/sin(2\q)]^-1/4^
_refine_ls_goodness_of_fit_ref 0.843
_refine_ls_hydrogen_treatment constr
_refine_ls_matrix_type full
_refine_ls_number_parameters 398
_refine_ls_number_reflns 6663
_refine_ls_number_restraints 0
_refine_ls_restrained_S_all 0.843
_refine_ls_R_factor_all 0.2563
_refine_ls_R_factor_gt 0.0748
_refine_ls_shift/su_max 0.039
_refine_ls_shift/su_mean 0.002
_refine_ls_structure_factor_coef Fsqd
_refine_ls_weighting_details 'calc w=1/[\s^2^(Fo^2^)+(0.0750P)^2^+0.0000P] where P=(Fo^2^+2Fc^2^)/3'
_refine_ls_weighting_scheme calc
_refine_ls_wR_factor_gt 0.1391
_refine_ls_wR_factor_ref 0.1790
_reflns_number_gt 2398
_reflns_number_total 6663
_reflns_threshold_expression >2sigma(I)
_cod_data_source_file ic1007704_si_003_4.cif
_cod_data_source_block 4
_cod_database_code 4316266

loop_
_symmetry_equiv_pos_as_xyz
'x, y, z'
'-x+1/2, -y, z+1/2'
'x+1/2, -y+1/2, -z'
'-x, y+1/2, -z+1/2'
'-x, -y, -z'
'x-1/2, y, -z-1/2'
'-x-1/2, y-1/2, z'
'x, -y-1/2, z-1/2'

loop_
_atom_site_label
_atom_site_type_symbol
_atom_site_fract_x
_atom_site_fract_y
_atom_site_fract_z
_atom_site_U_iso_or_equiv
_atom_site_adp_type
_atom_site_occupancy
_atom_site_symmetry_multiplicity
_atom_site_calc_flag
_atom_site_refinement_flags
_atom_site_disorder_assembly
_atom_site_disorder_group
V1 V 0.82477(5) 0.19499(6) 0.62163(3) 0.0279(3) Uani 1 1 d . . .
O3 O 0.77832(17) 0.0920(2) 0.62518(12) 0.0350(10) Uani 1 1 d . . .
O1 O 0.87676(18) 0.1732(2) 0.67380(12) 0.0314(10) Uani 1 1 d . . .
O2 O 0.76217(19) 0.2604(3) 0.58083(11) 0.0320(10) Uani 1 1 d . . .
O4 O 0.89476(18) 0.1692(2) 0.58462(12) 0.0314(10) Uani 1 1 d . . .
N2 N 0.8812(2) 0.3612(3) 0.62510(15) 0.0313(11) Uani 1 1 d . . .
C12 C 0.8997(3) 0.0539(4) 0.73311(17) 0.0276(14) Uani 1 1 d . . .
N1 N 0.7584(2) 0.2818(3) 0.67030(14) 0.0280(11) Uani 1 1 d . . .
C11 C 0.8543(3) 0.1223(4) 0.70980(19) 0.0284(14) Uani 1 1 d . . .
C3 C 0.9556(3) 0.3495(4) 0.63861(19) 0.0412(17) Uani 1 1 d . . .
H3A H 0.9574 0.3178 0.6668 0.062 Uiso 1 1 calc R . .
H3B H 0.9778 0.4162 0.6399 0.062 Uiso 1 1 calc R . .
H3C H 0.9803 0.3069 0.6180 0.062 Uiso 1 1 calc R . .
C24 C 0.5421(3) 0.2145(4) 0.58856(18) 0.0261(13) Uani 1 1 d . . .
C41 C 0.7729(3) -0.0470(5) 0.82352(19) 0.0477(18) Uani 1 1 d . . .
C22 C 0.6526(3) 0.2063(4) 0.54493(17) 0.0256(14) Uani 1 1 d . . .
C25 C 0.5822(3) 0.2545(4) 0.62265(19) 0.0342(14) Uani 1 1 d . . .
H25 H 0.5595 0.2704 0.6487 0.041 Uiso 1 1 calc R . .
C14 C 0.8025(3) 0.0139(4) 0.78411(18) 0.0382(16) Uani 1 1 d . . .
C31 C 0.9788(3) 0.0440(4) 0.72158(17) 0.0362(16) Uani 1 1 d . . .
C26 C 0.6545(3) 0.2715(4) 0.61922(19) 0.0321(14) Uani 1 1 d . . .
C2 C 0.8417(3) 0.4249(4) 0.6566(2) 0.0397(17) Uani 1 1 d . . .
H2A H 0.8066 0.4659 0.6412 0.048 Uiso 1 1 calc R . .
H2B H 0.8745 0.4722 0.6707 0.048 Uiso 1 1 calc R . .
C73 C 1.0009(3) 0.1052(5) 0.5516(2) 0.061(2) Uani 1 1 d . . .
H73A H 1.0137 0.1752 0.5449 0.091 Uiso 1 1 calc R . .
H73B H 1.0184 0.0601 0.5292 0.091 Uiso 1 1 calc R . .
H73C H 1.0215 0.0859 0.5790 0.091 Uiso 1 1 calc R . .
C13 C 0.8716(3) 0.0030(4) 0.76895(17) 0.0367(16) Uani 1 1 d . . .
H13 H 0.9014 -0.0419 0.7839 0.044 Uiso 1 1 calc R . .
C4 C 0.8803(4) 0.4115(5) 0.5820(2) 0.060(2) Uani 1 1 d . . .
H4A H 0.8320 0.4205 0.5726 0.090 Uiso 1 1 calc R . .
H4B H 0.9053 0.3691 0.5614 0.090 Uiso 1 1 calc R . .
H4C H 0.9031 0.4778 0.5839 0.090 Uiso 1 1 calc R . .
C61 C 0.4611(3) 0.2043(4) 0.59136(19) 0.0344(15) Uani 1 1 d . . .
C33 C 1.0166(3) 0.1471(5) 0.7317(2) 0.060(2) Uani 1 1 d . . .
H33A H 0.9945 0.2018 0.7155 0.090 Uiso 1 1 calc R . .
H33B H 1.0658 0.1421 0.7237 0.090 Uiso 1 1 calc R . .
H33C H 1.0129 0.1616 0.7623 0.090 Uiso 1 1 calc R . .
C54 C 0.6364(4) 0.1467(6) 0.4669(2) 0.072(2) Uani 1 1 d . . .
H54A H 0.6617 0.1339 0.4403 0.108 Uiso 1 1 calc R . .
H54B H 0.6007 0.1984 0.4620 0.108 Uiso 1 1 calc R . .
H54C H 0.6142 0.0840 0.4765 0.108 Uiso 1 1 calc R . .
C16 C 0.7845(3) 0.1370(4) 0.72460(19) 0.0383(16) Uani 1 1 d . . .
C62 C 0.4337(3) 0.1165(5) 0.5634(2) 0.077(2) Uani 1 1 d . . .
H62A H 0.3829 0.1122 0.5661 0.116 Uiso 1 1 calc R . .
H62B H 0.4547 0.0527 0.5729 0.116 Uiso 1 1 calc R . .
H62C H 0.4462 0.1289 0.5336 0.116 Uiso 1 1 calc R . .
C23 C 0.5793(3) 0.1939(4) 0.55067(17) 0.0276(13) Uani 1 1 d . . .
H23 H 0.5534 0.1697 0.5270 0.033 Uiso 1 1 calc R . .
C52 C 0.7447(3) 0.0998(4) 0.50689(19) 0.0479(17) Uani 1 1 d . . .
H52A H 0.7675 0.0880 0.4794 0.072 Uiso 1 1 calc R . .
H52B H 0.7219 0.0374 0.5164 0.072 Uiso 1 1 calc R . .
H52C H 0.7796 0.1205 0.5280 0.072 Uiso 1 1 calc R . .
C72 C 0.8960(3) -0.0119(4) 0.56338(19) 0.0465(17) Uani 1 1 d . . .
H72A H 0.8449 -0.0138 0.5639 0.070 Uiso 1 1 calc R . .
H72B H 0.9142 -0.0340 0.5910 0.070 Uiso 1 1 calc R . .
H72C H 0.9131 -0.0573 0.5410 0.070 Uiso 1 1 calc R . .
C21 C 0.6907(3) 0.2442(4) 0.58138(18) 0.0293(14) Uani 1 1 d . . .
C17 C 0.7311(3) 0.2098(5) 0.70190(19) 0.0475(17) Uani 1 1 d . . .
H17A H 0.6956 0.1674 0.6876 0.057 Uiso 1 1 calc R . .
H17B H 0.7069 0.2492 0.7243 0.057 Uiso 1 1 calc R . .
C27 C 0.6953(3) 0.3369(4) 0.65143(19) 0.0436(17) Uani 1 1 d . . .
H27A H 0.7114 0.3994 0.6370 0.052 Uiso 1 1 calc R . .
H27B H 0.6636 0.3571 0.6748 0.052 Uiso 1 1 calc R . .
C1 C 0.8052(3) 0.3626(5) 0.6904(2) 0.0521(19) Uani 1 1 d . . .
H1A H 0.7766 0.4077 0.7085 0.062 Uiso 1 1 calc R . .
H1B H 0.8404 0.3295 0.7087 0.062 Uiso 1 1 calc R . .
C63 C 0.4273(3) 0.3057(5) 0.5773(2) 0.077(2) Uani 1 1 d . . .
H63A H 0.4445 0.3607 0.5954 0.115 Uiso 1 1 calc R . .
H63B H 0.3765 0.3007 0.5800 0.115 Uiso 1 1 calc R . .
H63C H 0.4395 0.3196 0.5475 0.115 Uiso 1 1 calc R . .
C51 C 0.6891(3) 0.1850(4) 0.50195(17) 0.0361(15) Uani 1 1 d . . .
C44 C 0.7092(4) -0.1113(6) 0.8094(2) 0.077(3) Uani 1 1 d . . .
H44A H 0.6732 -0.0668 0.7976 0.115 Uiso 1 1 calc R . .
H44B H 0.6903 -0.1477 0.8340 0.115 Uiso 1 1 calc R . .
H44C H 0.7239 -0.1601 0.7876 0.115 Uiso 1 1 calc R . .
C53 C 0.7250(4) 0.2832(5) 0.4845(2) 0.065(2) Uani 1 1 d . . .
H53A H 0.7484 0.2679 0.4575 0.098 Uiso 1 1 calc R . .
H53B H 0.7594 0.3074 0.5052 0.098 Uiso 1 1 calc R . .
H53C H 0.6897 0.3356 0.4799 0.098 Uiso 1 1 calc R . .
C43 C 0.7488(4) 0.0283(6) 0.8585(2) 0.092(3) Uani 1 1 d . . .
H43A H 0.7148 0.0757 0.8464 0.138 Uiso 1 1 calc R . .
H43B H 0.7891 0.0660 0.8692 0.138 Uiso 1 1 calc R . .
H43C H 0.7271 -0.0093 0.8819 0.138 Uiso 1 1 calc R . .
C15 C 0.7610(3) 0.0843(4) 0.76167(18) 0.0399(16) Uani 1 1 d . . .
H15 H 0.7152 0.0972 0.7717 0.048 Uiso 1 1 calc R . .
C64 C 0.4371(3) 0.1841(6) 0.6390(2) 0.069(2) Uani 1 1 d . . .
H64A H 0.4536 0.2392 0.6573 0.104 Uiso 1 1 calc R . .
H64B H 0.4568 0.1198 0.6489 0.104 Uiso 1 1 calc R . .
H64C H 0.3861 0.1807 0.6402 0.104 Uiso 1 1 calc R . .
C71 C 0.9205(3) 0.0962(5) 0.5543(2) 0.0446(17) Uani 1 1 d . . .
H71 H 0.9015 0.1156 0.5258 0.054 Uiso 1 1 calc R . .
C32 C 0.9902(3) 0.0186(4) 0.67332(19) 0.0521(18) Uani 1 1 d . . .
H32A H 0.9679 0.0707 0.6557 0.078 Uiso 1 1 calc R . .
H32B H 0.9695 -0.0475 0.6669 0.078 Uiso 1 1 calc R . .
H32C H 1.0402 0.0167 0.6672 0.078 Uiso 1 1 calc R . .
C42 C 0.8271(4) -0.1222(6) 0.8422(2) 0.104(3) Uani 1 1 d . . .
H42A H 0.8683 -0.0847 0.8518 0.155 Uiso 1 1 calc R . .
H42B H 0.8408 -0.1709 0.8202 0.155 Uiso 1 1 calc R . .
H42C H 0.8065 -0.1583 0.8664 0.155 Uiso 1 1 calc R . .
C34 C 1.0159(3) -0.0383(5) 0.7479(2) 0.074(2) Uani 1 1 d . . .
H34A H 1.0651 -0.0415 0.7397 0.111 Uiso 1 1 calc R . .
H34B H 0.9937 -0.1040 0.7426 0.111 Uiso 1 1 calc R . .
H34C H 1.0124 -0.0218 0.7783 0.111 Uiso 1 1 calc R . .

loop_
_atom_site_aniso_label
_atom_site_aniso_U_11
_atom_site_aniso_U_22
_atom_site_aniso_U_33
_atom_site_aniso_U_23
_atom_site_aniso_U_13
_atom_site_aniso_U_12
V1 0.0268(5) 0.0175(4) 0.0394(6) -0.0013(5) 0.0032(5) -0.0001(5)
O3 0.033(2) 0.0202(19) 0.051(3) -0.007(2) 0.017(2) -0.0065(17)
O1 0.028(2) 0.024(2) 0.042(2) 0.0116(19) 0.0083(19) 0.0010(17)
O2 0.025(2) 0.034(2) 0.037(2) -0.0090(18) -0.0018(19) -0.0006(19)
O4 0.027(2) 0.026(2) 0.041(3) -0.0016(19) 0.0060(19) -0.0003(17)
N2 0.032(3) 0.027(2) 0.035(3) 0.002(3) -0.006(3) -0.005(2)
C12 0.026(4) 0.033(3) 0.024(3) 0.005(3) -0.002(3) -0.002(3)
N1 0.021(3) 0.029(3) 0.034(3) -0.005(2) -0.013(2) 0.002(2)
C11 0.025(4) 0.025(3) 0.035(4) 0.001(3) 0.006(3) -0.003(3)
C3 0.032(4) 0.038(4) 0.054(4) 0.000(3) -0.007(3) -0.012(3)
C24 0.024(3) 0.019(3) 0.035(4) 0.004(3) -0.006(3) 0.002(3)
C41 0.040(4) 0.077(5) 0.025(4) 0.013(4) -0.013(3) -0.022(4)
C22 0.032(4) 0.015(3) 0.030(4) -0.002(3) -0.010(3) 0.001(3)
C25 0.032(4) 0.043(3) 0.028(4) -0.008(3) 0.004(4) 0.010(3)
C14 0.038(4) 0.049(4) 0.028(4) 0.009(3) -0.009(3) -0.006(3)
C31 0.029(4) 0.055(4) 0.025(4) 0.014(3) -0.002(3) 0.017(3)
C26 0.026(4) 0.036(3) 0.035(4) -0.006(3) -0.009(3) 0.003(2)
C2 0.037(4) 0.027(3) 0.055(4) -0.005(3) -0.024(3) -0.002(3)
C73 0.048(5) 0.070(5) 0.063(5) -0.017(4) 0.019(4) -0.008(4)
C13 0.041(4) 0.043(4) 0.026(4) 0.012(3) -0.008(3) -0.007(3)
C4 0.080(5) 0.045(4) 0.054(5) 0.011(4) -0.017(4) -0.018(4)
C61 0.024(3) 0.026(3) 0.053(4) 0.004(3) -0.005(3) 0.004(3)
C33 0.039(4) 0.083(5) 0.058(5) -0.010(4) -0.006(4) -0.012(4)
C54 0.065(5) 0.117(7) 0.034(4) -0.009(4) -0.008(4) 0.002(4)
C16 0.045(4) 0.034(4) 0.036(4) 0.011(3) 0.002(3) 0.003(3)
C62 0.038(5) 0.084(6) 0.111(7) -0.035(5) -0.008(4) -0.020(4)
C23 0.030(4) 0.026(3) 0.027(3) -0.003(3) -0.009(3) -0.007(3)
C52 0.061(5) 0.046(4) 0.037(4) -0.004(3) 0.005(3) 0.004(4)
C72 0.046(4) 0.039(4) 0.055(4) -0.001(3) 0.008(3) 0.009(3)
C21 0.022(4) 0.030(3) 0.036(4) -0.002(3) 0.004(3) 0.000(3)
C17 0.046(4) 0.049(4) 0.047(4) -0.004(4) 0.015(3) 0.003(3)
C27 0.042(4) 0.045(4) 0.044(4) -0.007(3) 0.001(3) 0.015(3)
C1 0.042(5) 0.050(4) 0.064(5) -0.024(4) -0.012(4) 0.010(3)
C63 0.026(4) 0.074(5) 0.129(7) 0.020(5) -0.011(4) 0.018(4)
C51 0.039(4) 0.040(4) 0.029(4) -0.004(3) -0.001(3) 0.001(3)
C44 0.077(6) 0.108(6) 0.046(5) 0.023(4) -0.003(4) -0.055(5)
C53 0.092(6) 0.056(5) 0.047(5) 0.009(4) 0.023(4) -0.006(4)
C43 0.110(7) 0.120(7) 0.045(5) -0.012(5) 0.031(5) -0.061(6)
C15 0.033(4) 0.049(4) 0.037(4) 0.000(3) 0.011(3) 0.002(3)
C64 0.041(5) 0.102(6) 0.065(5) -0.001(4) 0.008(4) -0.022(4)
C71 0.036(4) 0.054(4) 0.044(4) 0.002(3) 0.005(3) 0.000(3)
C32 0.050(5) 0.057(4) 0.049(4) -0.001(3) 0.004(4) 0.022(4)
C42 0.082(6) 0.159(8) 0.069(6) 0.080(6) -0.010(5) -0.007(6)
C34 0.050(5) 0.106(6) 0.067(5) 0.040(5) 0.001(4) 0.026(4)

loop_
_atom_type_symbol
_atom_type_description
_atom_type_scat_dispersion_real
_atom_type_scat_dispersion_imag
_atom_type_scat_source
C C 0.0033 0.0016 'International Tables Vol C Tables 4.2.6.8 and 6.1.1.4'
H H 0.0000 0.0000 'International Tables Vol C Tables 4.2.6.8 and 6.1.1.4'
N N 0.0061 0.0033 'International Tables Vol C Tables 4.2.6.8 and 6.1.1.4'
O O 0.0106 0.0060 'International Tables Vol C Tables 4.2.6.8 and 6.1.1.4'
V V 0.3005 0.5294 'International Tables Vol C Tables 4.2.6.8 and 6.1.1.4'

loop_
_geom_angle_atom_site_label_1
_geom_angle_atom_site_label_2
_geom_angle_atom_site_label_3
_geom_angle
_geom_angle_site_symmetry_1
_geom_angle_site_symmetry_3
_geom_angle_publ_flag
O3 V1 O4 107.00(17) . . ?
O3 V1 O1 95.70(18) . . ?
O4 V1 O1 97.63(17) . . ?
O3 V1 O2 94.46(18) . . ?
O4 V1 O2 96.79(16) . . ?
O1 V1 O2 159.10(15) . . ?
O3 V1 N1 93.91(17) . . ?
O4 V1 N1 159.03(16) . . ?
O1 V1 N1 78.32(15) . . ?
O2 V1 N1 82.81(14) . . ?
O3 V1 N2 170.51(17) . . ?
O4 V1 N2 82.49(16) . . ?
O1 V1 N2 82.44(15) . . ?
O2 V1 N2 84.53(15) . . ?
N1 V1 N2 76.60(16) . . ?
C11 O1 V1 127.0(3) . . ?
C21 O2 V1 122.0(3) . . ?
C71 O4 V1 143.5(3) . . ?
C3 N2 C4 108.1(4) . . ?
C3 N2 C2 110.6(4) . . ?
C4 N2 C2 109.7(4) . . ?
C3 N2 V1 110.0(3) . . ?
C4 N2 V1 110.5(3) . . ?
C2 N2 V1 107.9(3) . . ?
C13 C12 C11 117.9(5) . . ?
C13 C12 C31 120.8(5) . . ?
C11 C12 C31 121.1(5) . . ?
C17 N1 C1 112.5(5) . . ?
C17 N1 C27 106.7(4) . . ?
C1 N1 C27 106.9(4) . . ?
C17 N1 V1 108.9(3) . . ?
C1 N1 V1 107.3(3) . . ?
C27 N1 V1 114.7(3) . . ?
O1 C11 C16 119.4(5) . . ?
O1 C11 C12 121.8(5) . . ?
C16 C11 C12 118.8(5) . . ?
N2 C3 H3A 109.5 . . ?
N2 C3 H3B 109.5 . . ?
H3A C3 H3B 109.5 . . ?
N2 C3 H3C 109.5 . . ?
H3A C3 H3C 109.5 . . ?
H3B C3 H3C 109.5 . . ?
C23 C24 C25 115.6(5) . . ?
C23 C24 C61 122.3(5) . . ?
C25 C24 C61 121.9(5) . . ?
C42 C41 C44 106.5(6) . . ?
C42 C41 C43 110.0(6) . . ?
C44 C41 C43 108.6(6) . . ?
C42 C41 C14 112.3(5) . . ?
C44 C41 C14 109.7(5) . . ?
C43 C41 C14 109.6(5) . . ?
C23 C22 C21 116.0(5) . . ?
C23 C22 C51 122.4(5) . . ?
C21 C22 C51 121.6(5) . . ?
C26 C25 C24 122.4(5) . . ?
C26 C25 H25 118.8 . . ?
C24 C25 H25 118.8 . . ?
C15 C14 C13 115.3(5) . . ?
C15 C14 C41 121.5(6) . . ?
C13 C14 C41 123.2(5) . . ?
C34 C31 C12 112.5(5) . . ?
C34 C31 C32 107.6(5) . . ?
C12 C31 C32 112.1(5) . . ?
C34 C31 C33 106.8(5) . . ?
C12 C31 C33 109.1(5) . . ?
C32 C31 C33 108.5(5) . . ?
C25 C26 C21 120.2(5) . . ?
C25 C26 C27 122.5(5) . . ?
C21 C26 C27 116.3(5) . . ?
N2 C2 C1 112.9(4) . . ?
N2 C2 H2A 109.0 . . ?
C1 C2 H2A 109.0 . . ?
N2 C2 H2B 109.0 . . ?
C1 C2 H2B 109.0 . . ?
H2A C2 H2B 107.8 . . ?
C71 C73 H73A 109.5 . . ?
C71 C73 H73B 109.5 . . ?
H73A C73 H73B 109.5 . . ?
C71 C73 H73C 109.5 . . ?
H73A C73 H73C 109.5 . . ?
H73B C73 H73C 109.5 . . ?
C12 C13 C14 125.1(5) . . ?
C12 C13 H13 117.5 . . ?
C14 C13 H13 117.5 . . ?
N2 C4 H4A 109.5 . . ?
N2 C4 H4B 109.5 . . ?
H4A C4 H4B 109.5 . . ?
N2 C4 H4C 109.5 . . ?
H4A C4 H4C 109.5 . . ?
H4B C4 H4C 109.5 . . ?
C62 C61 C63 110.1(5) . . ?
C62 C61 C24 111.8(5) . . ?
C63 C61 C24 109.0(5) . . ?
C62 C61 C64 108.0(5) . . ?
C63 C61 C64 107.0(5) . . ?
C24 C61 C64 110.9(5) . . ?
C31 C33 H33A 109.5 . . ?
C31 C33 H33B 109.5 . . ?
H33A C33 H33B 109.5 . . ?
C31 C33 H33C 109.5 . . ?
H33A C33 H33C 109.5 . . ?
H33B C33 H33C 109.5 . . ?
C51 C54 H54A 109.5 . . ?
C51 C54 H54B 109.5 . . ?
H54A C54 H54B 109.5 . . ?
C51 C54 H54C 109.5 . . ?
H54A C54 H54C 109.5 . . ?
H54B C54 H54C 109.5 . . ?
C15 C16 C11 119.6(5) . . ?
C15 C16 C17 117.4(5) . . ?
C11 C16 C17 123.0(5) . . ?
C61 C62 H62A 109.5 . . ?
C61 C62 H62B 109.5 . . ?
H62A C62 H62B 109.5 . . ?
C61 C62 H62C 109.5 . . ?
H62A C62 H62C 109.5 . . ?
H62B C62 H62C 109.5 . . ?
C24 C23 C22 125.6(5) . . ?
C24 C23 H23 117.2 . . ?
C22 C23 H23 117.2 . . ?
C51 C52 H52A 109.5 . . ?
C51 C52 H52B 109.5 . . ?
H52A C52 H52B 109.5 . . ?
C51 C52 H52C 109.5 . . ?
H52A C52 H52C 109.5 . . ?
H52B C52 H52C 109.5 . . ?
C71 C72 H72A 109.5 . . ?
C71 C72 H72B 109.5 . . ?
H72A C72 H72B 109.5 . . ?
C71 C72 H72C 109.5 . . ?
H72A C72 H72C 109.5 . . ?
H72B C72 H72C 109.5 . . ?
O2 C21 C26 116.9(5) . . ?
O2 C21 C22 122.9(5) . . ?
C26 C21 C22 120.1(5) . . ?
N1 C17 C16 118.0(5) . . ?
N1 C17 H17A 107.8 . . ?
C16 C17 H17A 107.8 . . ?
N1 C17 H17B 107.8 . . ?
C16 C17 H17B 107.8 . . ?
H17A C17 H17B 107.1 . . ?
N1 C27 C26 112.8(4) . . ?
N1 C27 H27A 109.0 . . ?
C26 C27 H27A 109.0 . . ?
N1 C27 H27B 109.0 . . ?
C26 C27 H27B 109.0 . . ?
H27A C27 H27B 107.8 . . ?
C2 C1 N1 111.3(5) . . ?
C2 C1 H1A 109.4 . . ?
N1 C1 H1A 109.4 . . ?
C2 C1 H1B 109.4 . . ?
N1 C1 H1B 109.4 . . ?
H1A C1 H1B 108.0 . . ?
C61 C63 H63A 109.5 . . ?
C61 C63 H63B 109.5 . . ?
H63A C63 H63B 109.5 . . ?
C61 C63 H63C 109.5 . . ?
H63A C63 H63C 109.5 . . ?
H63B C63 H63C 109.5 . . ?
C22 C51 C52 110.8(4) . . ?
C22 C51 C53 110.7(5) . . ?
C52 C51 C53 109.4(5) . . ?
C22 C51 C54 112.2(5) . . ?
C52 C51 C54 106.0(5) . . ?
C53 C51 C54 107.6(5) . . ?
C41 C44 H44A 109.5 . . ?
C41 C44 H44B 109.5 . . ?
H44A C44 H44B 109.5 . . ?
C41 C44 H44C 109.5 . . ?
H44A C44 H44C 109.5 . . ?
H44B C44 H44C 109.5 . . ?
C51 C53 H53A 109.5 . . ?
C51 C53 H53B 109.5 . . ?
H53A C53 H53B 109.5 . . ?
C51 C53 H53C 109.5 . . ?
H53A C53 H53C 109.5 . . ?
H53B C53 H53C 109.5 . . ?
C41 C43 H43A 109.5 . . ?
C41 C43 H43B 109.5 . . ?
H43A C43 H43B 109.5 . . ?
C41 C43 H43C 109.5 . . ?
H43A C43 H43C 109.5 . . ?
H43B C43 H43C 109.5 . . ?
C14 C15 C16 123.3(6) . . ?
C14 C15 H15 118.3 . . ?
C16 C15 H15 118.3 . . ?
C61 C64 H64A 109.5 . . ?
C61 C64 H64B 109.5 . . ?
H64A C64 H64B 109.5 . . ?
C61 C64 H64C 109.5 . . ?
H64A C64 H64C 109.5 . . ?
H64B C64 H64C 109.5 . . ?
O4 C71 C72 113.3(5) . . ?
O4 C71 C73 109.0(5) . . ?
C72 C71 C73 112.8(5) . . ?
O4 C71 H71 107.1 . . ?
C72 C71 H71 107.1 . . ?
C73 C71 H71 107.1 . . ?
C31 C32 H32A 109.5 . . ?
C31 C32 H32B 109.5 . . ?
H32A C32 H32B 109.5 . . ?
C31 C32 H32C 109.5 . . ?
H32A C32 H32C 109.5 . . ?
H32B C32 H32C 109.5 . . ?
C41 C42 H42A 109.5 . . ?
C41 C42 H42B 109.5 . . ?
H42A C42 H42B 109.5 . . ?
C41 C42 H42C 109.5 . . ?
H42A C42 H42C 109.5 . . ?
H42B C42 H42C 109.5 . . ?
C31 C34 H34A 109.5 . . ?
C31 C34 H34B 109.5 . . ?
H34A C34 H34B 109.5 . . ?
C31 C34 H34C 109.5 . . ?
H34A C34 H34C 109.5 . . ?
H34B C34 H34C 109.5 . . ?

loop_
_geom_bond_atom_site_label_1
_geom_bond_atom_site_label_2
_geom_bond_distance
_geom_bond_site_symmetry_2
_geom_bond_publ_flag
V1 O3 1.597(3) . ?
V1 O4 1.771(4) . ?
V1 O1 1.900(4) . ?
V1 O2 1.917(4) . ?
V1 N1 2.249(4) . ?
V1 N2 2.400(4) . ?
O1 C11 1.355(6) . ?
O2 C21 1.360(6) . ?
O4 C71 1.413(6) . ?
N2 C3 1.466(6) . ?
N2 C4 1.477(7) . ?
N2 C2 1.474(7) . ?
C12 C13 1.388(7) . ?
C12 C11 1.422(7) . ?
C12 C31 1.533(7) . ?
N1 C17 1.440(6) . ?
N1 C1 1.500(6) . ?
N1 C27 1.501(6) . ?
C11 C16 1.402(7) . ?
C3 H3A 0.9600 . ?
C3 H3B 0.9600 . ?
C3 H3C 0.9600 . ?
C24 C23 1.386(7) . ?
C24 C25 1.391(7) . ?
C24 C61 1.530(7) . ?
C41 C42 1.522(8) . ?
C41 C44 1.522(8) . ?
C41 C43 1.520(8) . ?
C41 C14 1.548(8) . ?
C22 C23 1.397(7) . ?
C22 C21 1.418(7) . ?
C22 C51 1.515(7) . ?
C25 C26 1.382(7) . ?
C25 H25 0.9300 . ?
C14 C15 1.383(7) . ?
C14 C13 1.388(7) . ?
C31 C34 1.510(7) . ?
C31 C32 1.535(7) . ?
C31 C33 1.543(8) . ?
C26 C21 1.393(7) . ?
C26 C27 1.511(7) . ?
C2 C1 1.482(8) . ?
C2 H2A 0.9700 . ?
C2 H2B 0.9700 . ?
C73 C71 1.518(8) . ?
C73 H73A 0.9600 . ?
C73 H73B 0.9600 . ?
C73 H73C 0.9600 . ?
C13 H13 0.9300 . ?
C4 H4A 0.9600 . ?
C4 H4B 0.9600 . ?
C4 H4C 0.9600 . ?
C61 C62 1.515(7) . ?
C61 C63 1.521(7) . ?
C61 C64 1.556(8) . ?
C33 H33A 0.9600 . ?
C33 H33B 0.9600 . ?
C33 H33C 0.9600 . ?
C54 C51 1.546(8) . ?
C54 H54A 0.9600 . ?
C54 H54B 0.9600 . ?
C54 H54C 0.9600 . ?
C16 C15 1.400(7) . ?
C16 C17 1.544(7) . ?
C62 H62A 0.9600 . ?
C62 H62B 0.9600 . ?
C62 H62C 0.9600 . ?
C23 H23 0.9300 . ?
C52 C51 1.526(7) . ?
C52 H52A 0.9600 . ?
C52 H52B 0.9600 . ?
C52 H52C 0.9600 . ?
C72 C71 1.500(7) . ?
C72 H72A 0.9600 . ?
C72 H72B 0.9600 . ?
C72 H72C 0.9600 . ?
C17 H17A 0.9700 . ?
C17 H17B 0.9700 . ?
C27 H27A 0.9700 . ?
C27 H27B 0.9700 . ?
C1 H1A 0.9700 . ?
C1 H1B 0.9700 . ?
C63 H63A 0.9600 . ?
C63 H63B 0.9600 . ?
C63 H63C 0.9600 . ?
C51 C53 1.535(7) . ?
C44 H44A 0.9600 . ?
C44 H44B 0.9600 . ?
C44 H44C 0.9600 . ?
C53 H53A 0.9600 . ?
C53 H53B 0.9600 . ?
C53 H53C 0.9600 . ?
C43 H43A 0.9600 . ?
C43 H43B 0.9600 . ?
C43 H43C 0.9600 . ?
C15 H15 0.9300 . ?
C64 H64A 0.9600 . ?
C64 H64B 0.9600 . ?
C64 H64C 0.9600 . ?
C71 H71 0.9800 . ?
C32 H32A 0.9600 . ?
C32 H32B 0.9600 . ?
C32 H32C 0.9600 . ?
C42 H42A 0.9600 . ?
C42 H42B 0.9600 . ?
C42 H42C 0.9600 . ?
C34 H34A 0.9600 . ?
C34 H34B 0.9600 . ?
C34 H34C 0.9600 . ?

loop_
_geom_torsion_atom_site_label_1
_geom_torsion_atom_site_label_2
_geom_torsion_atom_site_label_3
_geom_torsion_atom_site_label_4
_geom_torsion
_geom_torsion_site_symmetry_1
_geom_torsion_site_symmetry_2
_geom_torsion_site_symmetry_3
_geom_torsion_site_symmetry_4
_geom_torsion_publ_flag
O3 V1 O1 C11 -29.6(4) . . . . ?
O4 V1 O1 C11 -137.6(4) . . . . ?
O2 V1 O1 C11 89.2(6) . . . . ?
N1 V1 O1 C11 63.3(4) . . . . ?
N2 V1 O1 C11 141.1(4) . . . . ?
O3 V1 O2 C21 32.8(4) . . . . ?
O4 V1 O2 C21 140.5(4) . . . . ?
O1 V1 O2 C21 -86.1(6) . . . . ?
N1 V1 O2 C21 -60.6(4) . . . . ?
N2 V1 O2 C21 -137.7(4) . . . . ?
O3 V1 O4 C71 9.0(6) . . . . ?
O1 V1 O4 C71 107.3(6) . . . . ?
O2 V1 O4 C71 -87.8(6) . . . . ?
N1 V1 O4 C71 -175.5(5) . . . . ?
N2 V1 O4 C71 -171.4(6) . . . . ?
O4 V1 N2 C3 -57.5(4) . . . . ?
O1 V1 N2 C3 41.3(4) . . . . ?
O2 V1 N2 C3 -155.1(4) . . . . ?
N1 V1 N2 C3 121.0(4) . . . . ?
O4 V1 N2 C4 61.8(4) . . . . ?
O1 V1 N2 C4 160.5(4) . . . . ?
O2 V1 N2 C4 -35.8(4) . . . . ?
N1 V1 N2 C4 -119.7(4) . . . . ?
O4 V1 N2 C2 -178.2(4) . . . . ?
O1 V1 N2 C2 -79.5(3) . . . . ?
O2 V1 N2 C2 84.2(3) . . . . ?
N1 V1 N2 C2 0.3(3) . . . . ?
O3 V1 N1 C17 31.8(4) . . . . ?
O4 V1 N1 C17 -144.0(5) . . . . ?
O1 V1 N1 C17 -63.2(3) . . . . ?
O2 V1 N1 C17 125.8(4) . . . . ?
N2 V1 N1 C17 -148.1(4) . . . . ?
O3 V1 N1 C1 153.8(4) . . . . ?
O4 V1 N1 C1 -22.0(6) . . . . ?
O1 V1 N1 C1 58.8(3) . . . . ?
O2 V1 N1 C1 -112.2(4) . . . . ?
N2 V1 N1 C1 -26.1(3) . . . . ?
O3 V1 N1 C27 -87.7(4) . . . . ?
O4 V1 N1 C27 96.6(5) . . . . ?
O1 V1 N1 C27 177.3(4) . . . . ?
O2 V1 N1 C27 6.4(3) . . . . ?
N2 V1 N1 C27 92.4(4) . . . . ?
V1 O1 C11 C16 -41.3(7) . . . . ?
V1 O1 C11 C12 138.6(4) . . . . ?
C13 C12 C11 O1 -178.3(5) . . . . ?
C31 C12 C11 O1 7.0(8) . . . . ?
C13 C12 C11 C16 1.6(8) . . . . ?
C31 C12 C11 C16 -173.0(5) . . . . ?
C23 C24 C25 C26 -0.7(8) . . . . ?
C61 C24 C25 C26 -174.9(5) . . . . ?
C42 C41 C14 C15 178.3(6) . . . . ?
C44 C41 C14 C15 60.0(8) . . . . ?
C43 C41 C14 C15 -59.1(7) . . . . ?
C42 C41 C14 C13 -2.2(8) . . . . ?
C44 C41 C14 C13 -120.5(7) . . . . ?
C43 C41 C14 C13 120.4(7) . . . . ?
C13 C12 C31 C34 9.9(8) . . . . ?
C11 C12 C31 C34 -175.6(5) . . . . ?
C13 C12 C31 C32 131.3(5) . . . . ?
C11 C12 C31 C32 -54.2(7) . . . . ?
C13 C12 C31 C33 -108.4(6) . . . . ?
C11 C12 C31 C33 66.0(6) . . . . ?
C24 C25 C26 C21 -2.9(8) . . . . ?
C24 C25 C26 C27 165.4(5) . . . . ?
C3 N2 C2 C1 -93.3(5) . . . . ?
C4 N2 C2 C1 147.5(5) . . . . ?
V1 N2 C2 C1 27.0(5) . . . . ?
C11 C12 C13 C14 -0.4(8) . . . . ?
C31 C12 C13 C14 174.3(5) . . . . ?
C15 C14 C13 C12 -2.2(9) . . . . ?
C41 C14 C13 C12 178.2(5) . . . . ?
C23 C24 C61 C62 34.5(7) . . . . ?
C25 C24 C61 C62 -151.8(5) . . . . ?
C23 C24 C61 C63 -87.4(6) . . . . ?
C25 C24 C61 C63 86.3(7) . . . . ?
C23 C24 C61 C64 155.0(5) . . . . ?
C25 C24 C61 C64 -31.2(7) . . . . ?
O1 C11 C16 C15 179.7(5) . . . . ?
C12 C11 C16 C15 -0.2(8) . . . . ?
O1 C11 C16 C17 -0.5(8) . . . . ?
C12 C11 C16 C17 179.6(5) . . . . ?
C25 C24 C23 C22 2.5(8) . . . . ?
C61 C24 C23 C22 176.6(5) . . . . ?
C21 C22 C23 C24 -0.6(8) . . . . ?
C51 C22 C23 C24 -178.2(5) . . . . ?
V1 O2 C21 C26 60.2(6) . . . . ?
V1 O2 C21 C22 -122.9(5) . . . . ?
C25 C26 C21 O2 -178.1(5) . . . . ?
C27 C26 C21 O2 12.9(7) . . . . ?
C25 C26 C21 C22 4.9(8) . . . . ?
C27 C26 C21 C22 -164.0(5) . . . . ?
C23 C22 C21 O2 -180.0(4) . . . . ?
C51 C22 C21 O2 -2.4(8) . . . . ?
C23 C22 C21 C26 -3.2(7) . . . . ?
C51 C22 C21 C26 174.4(5) . . . . ?
C1 N1 C17 C16 -66.9(6) . . . . ?
C27 N1 C17 C16 176.2(5) . . . . ?
V1 N1 C17 C16 51.8(6) . . . . ?
C15 C16 C17 N1 166.1(5) . . . . ?
C11 C16 C17 N1 -13.8(8) . . . . ?
C17 N1 C27 C26 -76.2(6) . . . . ?
C1 N1 C27 C26 163.3(5) . . . . ?
V1 N1 C27 C26 44.5(6) . . . . ?
C25 C26 C27 N1 126.7(6) . . . . ?
C21 C26 C27 N1 -64.6(6) . . . . ?
N2 C2 C1 N1 -53.8(6) . . . . ?
C17 N1 C1 C2 170.8(5) . . . . ?
C27 N1 C1 C2 -72.4(6) . . . . ?
V1 N1 C1 C2 51.1(5) . . . . ?
C23 C22 C51 C52 -119.5(5) . . . . ?
C21 C22 C51 C52 63.1(6) . . . . ?
C23 C22 C51 C53 119.0(6) . . . . ?
C21 C22 C51 C53 -58.5(7) . . . . ?
C23 C22 C51 C54 -1.2(7) . . . . ?
C21 C22 C51 C54 -178.7(5) . . . . ?
C13 C14 C15 C16 3.8(9) . . . . ?
C41 C14 C15 C16 -176.7(5) . . . . ?
C11 C16 C15 C14 -2.7(9) . . . . ?
C17 C16 C15 C14 177.5(5) . . . . ?
V1 O4 C71 C72 -26.0(9) . . . . ?
V1 O4 C71 C73 -152.5(5) . . . . ?
